data_4331109
loop_
_publ_author_name
'Kamrul Hasan'
'Eli Zysman-Colman'

_publ_section_title
;
 Panchromic Cationic Iridium(III) Complexes
;
_journal_name_full 'Inorganic Chemistry'
_journal_page_first 12560
_journal_page_last 12564
_journal_paper_doi 10.1021/ic301998t
_journal_volume 51
_journal_year 2012
_chemical_compound_source 'synthesis as described'
_chemical_formula_moiety 'C56 H44 F6 Ir1 N8 O2 P1'
_chemical_formula_sum 'C56 H44 F6 Ir N8 O2 P'
_chemical_formula_weight 1198.16
_chemical_name_systematic
;
 ?
;
_space_group_IT_number 15
_symmetry_cell_setting monoclinic
_symmetry_Int_Tables_number 15
_symmetry_space_group_name_Hall '-C 2yc'
_symmetry_space_group_name_H-M 'C 1 2/c 1'
_atom_sites_solution_hydrogens geom
_atom_sites_solution_primary direct
_atom_sites_solution_secondary difmap
_audit_conform_dict_location ftp://ftp.iucr.org/pub/cif_core.dic
_audit_conform_dict_name cif_core.dic
_audit_conform_dict_version 2.4
_audit_creation_date 2012-07-24T13:31:10-00:00
_audit_creation_method 'WinGX routine CIF_UPDATE'
_cell_angle_alpha 90
_cell_angle_beta 123.6640(10)
_cell_angle_gamma 90
_cell_formula_units_Z 8
_cell_length_a 26.108(2)
_cell_length_b 15.0999(13)
_cell_length_c 30.643(3)
_cell_measurement_reflns_used 9170
_cell_measurement_temperature 130(2)
_cell_measurement_theta_max 30.7671
_cell_measurement_theta_min 2.4388
_cell_measurement_wavelength 0.71073
_cell_volume 10054.5(15)
_computing_cell_refinement 'SAINT V7.68A integration software'
_computing_data_collection 'Bruker APEX2 software'
_computing_data_reduction 'SORTAV (Blessing, 1995)'
_computing_molecular_graphics 'Ortep-3 for Windows (Farrugia, 1997)'
_computing_publication_material 'WinGX publication routines (Farrugia, 1999)'
_computing_structure_refinement 'SHELXL-97 (Sheldrick, 2008)'
_computing_structure_solution 'SIR92 (Giacovazzo et al, 1993)'
_diffrn_ambient_temperature 130(2)
_diffrn_detector 'APEX-II CCD'
_diffrn_measured_fraction_theta_full 1
_diffrn_measured_fraction_theta_max 0.864
_diffrn_measurement_device '\k-geometry diffractometer'
_diffrn_measurement_device_type 'Bruker APEX-II'
_diffrn_measurement_method '\f or \w oscillation scans'
_diffrn_orient_matrix_type 'x-axis to radiation source'
_diffrn_orient_matrix_UB_11 0.243025E-1
_diffrn_orient_matrix_UB_12 0.123641E-1
_diffrn_orient_matrix_UB_13 -0.155567E-1
_diffrn_orient_matrix_UB_21 0.302361E-1
_diffrn_orient_matrix_UB_22 0.349816E-1
_diffrn_orient_matrix_UB_23 0.318325E-1
_diffrn_orient_matrix_UB_31 0.247588E-1
_diffrn_orient_matrix_UB_32 -0.548566E-1
_diffrn_orient_matrix_UB_33 0.16793E-1
_diffrn_radiation_monochromator graphite
_diffrn_radiation_probe x-ray
_diffrn_radiation_type MoK\a
_diffrn_radiation_wavelength 0.71073
_diffrn_reflns_av_R_equivalents 0.0231
_diffrn_reflns_av_unetI/netI 0.0376
_diffrn_reflns_limit_h_max 36
_diffrn_reflns_limit_h_min -31
_diffrn_reflns_limit_k_max 13
_diffrn_reflns_limit_k_min -21
_diffrn_reflns_limit_l_max 42
_diffrn_reflns_limit_l_min -41
_diffrn_reflns_number 34492
_diffrn_reflns_reduction_process
;
 Scaled and merged with Sortav
 R.H. Blessing, (1987) Cryst. Rev. 1, 3-58
 R.H. Blessing, (1989) J. Appl. Cryst. 22, 396-397
;
_diffrn_reflns_theta_full 25
_diffrn_reflns_theta_max 31.03
_diffrn_reflns_theta_min 1.58
_diffrn_source 'sealed x-ray tube'
_exptl_absorpt_coefficient_mu 2.762
_exptl_absorpt_correction_T_max 0.746
_exptl_absorpt_correction_T_min 0.652
_exptl_absorpt_correction_type multi-scan
_exptl_absorpt_process_details SADABS
_exptl_crystal_colour Black
_exptl_crystal_density_diffrn 1.583
_exptl_crystal_description prism
_exptl_crystal_F_000 4784
_exptl_crystal_size_max 0.4
_exptl_crystal_size_mid 0.369
_exptl_crystal_size_min 0.15
_refine_diff_density_max 1.736
_refine_diff_density_min -0.658
_refine_diff_density_rms 0.085
_refine_ls_extinction_method none
_refine_ls_goodness_of_fit_ref 1.02
_refine_ls_hydrogen_treatment constr
_refine_ls_matrix_type full
_refine_ls_number_parameters 669
_refine_ls_number_reflns 13883
_refine_ls_number_restraints 0
_refine_ls_restrained_S_all 1.02
_refine_ls_R_factor_all 0.0391
_refine_ls_R_factor_gt 0.0248
_refine_ls_shift/su_max 0.009
_refine_ls_shift/su_mean 0.001
_refine_ls_structure_factor_coef Fsqd
_refine_ls_weighting_details 'calc w=1/[\s^2^(Fo^2^)+(0.0201P)^2^+8.5556P] where P=(Fo^2^+2Fc^2^)/3'
_refine_ls_weighting_scheme calc
_refine_ls_wR_factor_gt 0.0491
_refine_ls_wR_factor_ref 0.0521
_reflns_number_gt 11302
_reflns_number_total 13883
_reflns_threshold_expression >2\s(I)
_cod_data_source_file ic301998t_si_002_2.cif
_cod_data_source_block mo_colman_kha118_0m
_cod_original_sg_symbol_H-M 'C 2/c'
_cod_database_code 4331109

loop_
_symmetry_equiv_pos_as_xyz
'x, y, z'
'-x, y, -z+1/2'
'x+1/2, y+1/2, z'
'-x+1/2, y+1/2, -z+1/2'
'-x, -y, -z'
'x, -y, z-1/2'
'-x+1/2, -y+1/2, -z'
'x+1/2, -y+1/2, z-1/2'

loop_
_atom_site_label
_atom_site_type_symbol
_atom_site_fract_x
_atom_site_fract_y
_atom_site_fract_z
_atom_site_U_iso_or_equiv
_atom_site_adp_type
_atom_site_occupancy
_atom_site_symmetry_multiplicity
_atom_site_calc_flag
_atom_site_refinement_flags
C1 C 0.41282(12) 0.06156(19) 0.19667(11) 0.0379(6) Uani 1 1 d .
H1A H 0.4383 0.1004 0.2257 0.057 Uiso 1 1 calc R
H1B H 0.3962 0.0162 0.2073 0.057 Uiso 1 1 calc R
H1C H 0.3798 0.0948 0.1682 0.057 Uiso 1 1 calc R
C8 C 0.52745(9) 0.27815(13) 0.06184(8) 0.0160(4) Uani 1 1 d .
C26 C 0.83493(16) 0.4757(3) 0.05401(14) 0.0907(16) Uani 1 1 d .
H26A H 0.819 0.5334 0.0532 0.136 Uiso 1 1 calc R
H26B H 0.8635 0.4802 0.0437 0.136 Uiso 1 1 calc R
H26C H 0.8556 0.4521 0.0889 0.136 Uiso 1 1 calc R
C44 C 0.69582(11) -0.00296(16) 0.23854(11) 0.0311(6) Uani 1 1 d .
H44 H 0.6958 -0.0645 0.2374 0.037 Uiso 1 1 calc R
C52 C 0.56839(15) 0.6021(2) 0.20584(14) 0.0541(9) Uani 1 1 d .
H52 H 0.594 0.6497 0.2114 0.065 Uiso 1 1 calc R
C53 C 0.50622(18) 0.6157(3) 0.18277(18) 0.0826(14) Uani 1 1 d .
H53 H 0.49 0.6725 0.1728 0.099 Uiso 1 1 calc R
C54 C 0.46821(16) 0.5457(3) 0.17452(17) 0.0752(12) Uani 1 1 d .
H54 H 0.4262 0.5549 0.1585 0.09 Uiso 1 1 calc R
C55 C 0.49211(14) 0.4626(2) 0.18983(15) 0.0604(10) Uani 1 1 d .
H55 H 0.4666 0.4152 0.1847 0.073 Uiso 1 1 calc R
C56 C 0.55405(12) 0.44924(18) 0.21291(12) 0.0408(7) Uani 1 1 d .
H56 H 0.5702 0.3925 0.2235 0.049 Uiso 1 1 calc R
Ir1 Ir 0.655407(3) 0.220355(5) 0.133863(3) 0.01428(3) Uani 1 1 d .
N7 N 0.55794(8) 0.22346(11) 0.10035(7) 0.0157(3) Uani 1 1 d .
N8 N 0.62094(8) 0.30899(11) 0.06896(7) 0.0164(4) Uani 1 1 d .
C2 C 0.47428(10) 0.07640(16) 0.16132(9) 0.0231(5) Uani 1 1 d .
C3 C 0.47322(10) 0.16788(15) 0.16266(9) 0.0228(5) Uani 1 1 d .
H3 H 0.4543 0.1965 0.177 0.027 Uiso 1 1 calc R
C4 C 0.50067(10) 0.21667(15) 0.14250(8) 0.0204(4) Uani 1 1 d .
H4 H 0.5003 0.2782 0.1436 0.024 Uiso 1 1 calc R
C5 C 0.52853(9) 0.17459(14) 0.12074(8) 0.0166(4) Uani 1 1 d .
C6 C 0.53063(10) 0.08246(14) 0.12031(9) 0.0200(4) Uani 1 1 d .
H6 H 0.5503 0.0538 0.1066 0.024 Uiso 1 1 calc R
C7 C 0.50335(10) 0.03394(15) 0.14025(9) 0.0242(5) Uani 1 1 d .
H7 H 0.5043 -0.0276 0.1397 0.029 Uiso 1 1 calc R
C9 C 0.46243(9) 0.30456(14) 0.02677(8) 0.0181(4) Uani 1 1 d .
C10 C 0.40906(10) 0.28818(14) 0.02435(9) 0.0227(5) Uani 1 1 d .
H10 H 0.4097 0.2545 0.05 0.027 Uiso 1 1 calc R
C11 C 0.35317(10) 0.32384(16) -0.01816(9) 0.0276(5) Uani 1 1 d .
H11 H 0.3168 0.3124 -0.0203 0.033 Uiso 1 1 calc R
C12 C 0.35110(11) 0.37465(16) -0.05618(9) 0.0306(6) Uani 1 1 d .
H12 H 0.3134 0.3961 -0.0837 0.037 Uiso 1 1 calc R
C13 C 0.40521(11) 0.39504(15) -0.05431(9) 0.0260(5) Uani 1 1 d .
C14 C 0.41087(12) 0.44795(16) -0.08932(9) 0.0324(6) Uani 1 1 d .
H14 H 0.3757 0.4725 -0.1183 0.039 Uiso 1 1 calc R
C15 C 0.46680(12) 0.46390(16) -0.08157(9) 0.0319(6) Uani 1 1 d .
H15 H 0.4687 0.5005 -0.105 0.038 Uiso 1 1 calc R
C16 C 0.52228(11) 0.42658(15) -0.03893(9) 0.0256(5) Uani 1 1 d .
H16 H 0.56 0.4378 -0.0344 0.031 Uiso 1 1 calc R
C17 C 0.51817(10) 0.37340(14) -0.00471(8) 0.0208(5) Uani 1 1 d .
C18 C 0.56254(9) 0.32300(13) 0.04271(8) 0.0163(4) Uani 1 1 d .
C19 C 0.46014(10) 0.35872(14) -0.01204(8) 0.0201(4) Uani 1 1 d .
C20 C 0.65930(10) 0.34350(14) 0.05293(8) 0.0188(4) Uani 1 1 d .
C21 C 0.65647(12) 0.31019(18) 0.00959(10) 0.0340(6) Uani 1 1 d .
H21 H 0.6261 0.2696 -0.0122 0.041 Uiso 1 1 calc R
C22 C 0.69882(13) 0.3373(2) -0.00122(11) 0.0417(7) Uani 1 1 d .
H22 H 0.6969 0.3151 -0.0304 0.05 Uiso 1 1 calc R
C23 C 0.74435(12) 0.3979(2) 0.03158(10) 0.0364(6) Uani 1 1 d .
C24 C 0.74606(12) 0.43213(19) 0.07397(10) 0.0394(7) Uani 1 1 d .
H24 H 0.7754 0.4744 0.0952 0.047 Uiso 1 1 calc R
C25 C 0.70394(11) 0.40336(17) 0.08485(10) 0.0297(5) Uani 1 1 d .
H25 H 0.706 0.425 0.1142 0.036 Uiso 1 1 calc R
C27 C 0.74472(9) 0.22411(14) 0.15723(8) 0.0186(4) Uani 1 1 d .
C28 C 0.79048(10) 0.28321(16) 0.19216(9) 0.0266(5) Uani 1 1 d .
H28 H 0.7817 0.3241 0.2098 0.032 Uiso 1 1 calc R
C29 C 0.84881(11) 0.28234(18) 0.20108(11) 0.0382(6) Uani 1 1 d .
H29 H 0.8782 0.3229 0.2243 0.046 Uiso 1 1 calc R
C30 C 0.86354(12) 0.2221(2) 0.17595(12) 0.0447(7) Uani 1 1 d .
H30 H 0.9025 0.2226 0.1818 0.054 Uiso 1 1 calc R
C31 C 0.81992(11) 0.16063(18) 0.14188(11) 0.0351(6) Uani 1 1 d .
H31 H 0.8296 0.119 0.1251 0.042 Uiso 1 1 calc R
C32 C 0.76170(10) 0.16202(15) 0.13310(9) 0.0217(5) Uani 1 1 d .
C33 C 0.71267(10) 0.10072(15) 0.09906(9) 0.0211(5) Uani 1 1 d .
C34 C 0.70498(10) 0.02139(15) 0.07438(9) 0.0238(5) Uani 1 1 d .
H34 H 0.7343 -0.01 0.0724 0.029 Uiso 1 1 calc R
C35 C 0.61454(11) -0.08533(15) 0.02771(9) 0.0278(5) Uani 1 1 d .
H35A H 0.6434 -0.1252 0.0274 0.033 Uiso 1 1 calc R
H35B H 0.5813 -0.0737 -0.0083 0.033 Uiso 1 1 calc R
C36 C 0.58933(11) -0.12788(15) 0.05643(10) 0.0256(5) Uani 1 1 d .
C37 C 0.62794(12) -0.17125(17) 0.10361(10) 0.0341(6) Uani 1 1 d .
H37 H 0.6697 -0.1758 0.1172 0.041 Uiso 1 1 calc R
C38 C 0.60481(16) -0.20770(18) 0.13064(13) 0.0489(8) Uani 1 1 d .
H38 H 0.6311 -0.2364 0.1624 0.059 Uiso 1 1 calc R
C39 C 0.54289(17) -0.20165(19) 0.11063(15) 0.0533(9) Uani 1 1 d .
H39 H 0.5273 -0.2262 0.1288 0.064 Uiso 1 1 calc R
C40 C 0.50417(14) -0.15914(19) 0.06365(14) 0.0472(8) Uani 1 1 d .
H40 H 0.4624 -0.1552 0.0501 0.057 Uiso 1 1 calc R
C41 C 0.52717(11) -0.12217(16) 0.03641(11) 0.0335(6) Uani 1 1 d .
H41 H 0.5008 -0.0935 0.0047 0.04 Uiso 1 1 calc R
C42 C 0.68005(9) 0.13756(14) 0.19443(9) 0.0190(4) Uani 1 1 d .
C43 C 0.68176(10) 0.04491(15) 0.19461(10) 0.0240(5) Uani 1 1 d .
H43 H 0.6733 0.015 0.1648 0.029 Uiso 1 1 calc R
C45 C 0.70976(11) 0.03881(17) 0.28381(11) 0.0341(6) Uani 1 1 d .
H45 H 0.7196 0.0056 0.313 0.041 Uiso 1 1 calc R
C46 C 0.70908(11) 0.13096(17) 0.28576(10) 0.0303(6) Uani 1 1 d .
H46 H 0.7185 0.16 0.3161 0.036 Uiso 1 1 calc R
C47 C 0.69393(10) 0.17871(15) 0.24121(9) 0.0211(5) Uani 1 1 d .
C48 C 0.68672(9) 0.27452(15) 0.23676(8) 0.0202(4) Uani 1 1 d .
C49 C 0.69053(10) 0.34495(16) 0.26660(9) 0.0235(5) Uani 1 1 d .
H49 H 0.7025 0.344 0.3014 0.028 Uiso 1 1 calc R
C50 C 0.66031(11) 0.50506(15) 0.24495(10) 0.0272(5) Uani 1 1 d .
H50A H 0.6748 0.5482 0.2308 0.033 Uiso 1 1 calc R
H50B H 0.6824 0.5146 0.2825 0.033 Uiso 1 1 calc R
C51 C 0.59253(11) 0.51840(16) 0.22056(9) 0.0270(5) Uani 1 1 d .
N1 N 0.64583(8) -0.00144(12) 0.05366(7) 0.0225(4) Uani 1 1 d .
N2 N 0.61560(8) 0.05827(12) 0.06334(7) 0.0208(4) Uani 1 1 d .
N3 N 0.65699(8) 0.12013(11) 0.09133(7) 0.0177(4) Uani 1 1 d .
N4 N 0.66703(8) 0.30823(11) 0.18844(7) 0.0161(4) Uani 1 1 d .
N5 N 0.65838(8) 0.39480(12) 0.18666(7) 0.0181(4) Uani 1 1 d .
N6 N 0.67318(8) 0.41586(12) 0.23486(7) 0.0205(4) Uani 1 1 d .
O1 O 0.44890(8) 0.02152(11) 0.17988(7) 0.0325(4) Uani 1 1 d .
O2 O 0.78555(9) 0.41860(17) 0.01876(8) 0.0579(6) Uani 1 1 d .
F1 F 0.86384(7) 0.77726(11) 0.16613(6) 0.0454(4) Uani 1 1 d .
F2 F 0.77075(8) 0.85579(13) 0.05168(6) 0.0619(6) Uani 1 1 d .
F3 F 0.76139(7) 0.79967(14) 0.11434(7) 0.0579(5) Uani 1 1 d .
F4 F 0.82654(7) 0.91161(11) 0.13437(6) 0.0502(4) Uani 1 1 d .
F5 F 0.80978(9) 0.72103(12) 0.08400(7) 0.0693(6) Uani 1 1 d .
F6 F 0.87462(8) 0.83373(15) 0.10399(7) 0.0641(5) Uani 1 1 d .
P1 P 0.81789(3) 0.81626(5) 0.10828(3) 0.03056(15) Uani 1 1 d .

loop_
_atom_site_aniso_label
_atom_site_aniso_U_11
_atom_site_aniso_U_22
_atom_site_aniso_U_33
_atom_site_aniso_U_23
_atom_site_aniso_U_13
_atom_site_aniso_U_12
C1 0.0354(14) 0.0489(17) 0.0475(17) 0.0056(13) 0.0344(13) -0.0012(13)
C8 0.0185(9) 0.0142(9) 0.0173(10) -0.0018(9) 0.0111(8) 0.0011(8)
C26 0.059(2) 0.178(5) 0.049(2) -0.025(3) 0.0385(19) -0.072(3)
C44 0.0284(13) 0.0243(13) 0.0478(16) 0.0181(12) 0.0256(12) 0.0122(10)
C52 0.061(2) 0.0389(17) 0.092(3) 0.0166(17) 0.061(2) 0.0184(15)
C53 0.075(3) 0.069(3) 0.142(4) 0.048(3) 0.084(3) 0.048(2)
C54 0.0366(18) 0.094(3) 0.102(3) 0.010(3) 0.043(2) 0.026(2)
C55 0.0331(16) 0.057(2) 0.095(3) -0.019(2) 0.0375(18) -0.0002(15)
C56 0.0309(14) 0.0331(15) 0.0580(19) -0.0091(13) 0.0245(14) 0.0025(12)
Ir1 0.01406(4) 0.01332(4) 0.01782(4) 0.00190(3) 0.01031(3) 0.00187(3)
N7 0.0166(8) 0.0137(8) 0.0190(8) 0.0015(7) 0.0112(7) 0.0020(7)
N8 0.0198(9) 0.0137(8) 0.0191(9) -0.0004(7) 0.0128(7) -0.0006(7)
C2 0.0189(10) 0.0285(12) 0.0261(12) 0.0065(10) 0.0153(9) -0.0012(9)
C3 0.0202(11) 0.0283(12) 0.0253(11) 0.0011(10) 0.0159(9) 0.0037(9)
C4 0.0200(10) 0.0190(10) 0.0238(11) 0.0009(9) 0.0132(9) 0.0016(9)
C5 0.0126(9) 0.0183(10) 0.0181(10) 0.0030(8) 0.0080(8) 0.0002(8)
C6 0.0202(10) 0.0184(11) 0.0250(11) 0.0016(9) 0.0147(9) 0.0027(9)
C7 0.0272(12) 0.0173(11) 0.0330(13) 0.0021(9) 0.0197(10) -0.0012(9)
C9 0.0182(10) 0.0159(10) 0.0165(10) -0.0025(8) 0.0073(8) 0.0022(8)
C10 0.0200(10) 0.0220(11) 0.0223(11) -0.0041(9) 0.0094(9) 0.0011(9)
C11 0.0170(11) 0.0312(13) 0.0278(12) -0.0046(10) 0.0082(10) 0.0016(10)
C12 0.0202(11) 0.0271(13) 0.0260(13) -0.0006(10) 0.0013(10) 0.0043(10)
C13 0.0262(12) 0.0191(11) 0.0200(11) 0.0006(9) 0.0049(9) 0.0039(9)
C14 0.0345(14) 0.0247(13) 0.0210(12) 0.0049(10) 0.0048(10) 0.0027(11)
C15 0.0442(15) 0.0227(12) 0.0193(12) 0.0049(10) 0.0115(11) -0.0020(11)
C16 0.0319(13) 0.0209(11) 0.0208(11) 0.0007(9) 0.0125(10) -0.0027(10)
C17 0.0255(11) 0.0164(10) 0.0174(11) -0.0017(8) 0.0100(9) -0.0006(9)
C18 0.0202(10) 0.0127(10) 0.0180(10) -0.0003(8) 0.0119(8) 0.0004(8)
C19 0.0210(10) 0.0153(10) 0.0183(10) -0.0026(8) 0.0073(9) 0.0010(8)
C20 0.0217(10) 0.0187(10) 0.0193(10) 0.0030(9) 0.0134(9) -0.0005(9)
C21 0.0397(15) 0.0393(14) 0.0317(14) -0.0131(11) 0.0252(12) -0.0171(12)
C22 0.0509(17) 0.0554(18) 0.0371(15) -0.0166(14) 0.0358(14) -0.0194(15)
C23 0.0328(14) 0.0569(18) 0.0315(14) 0.0012(13) 0.0252(12) -0.0111(13)
C24 0.0371(15) 0.0506(17) 0.0333(14) -0.0102(13) 0.0213(12) -0.0263(13)
C25 0.0339(13) 0.0353(14) 0.0274(13) -0.0104(11) 0.0218(11) -0.0129(11)
C27 0.0171(10) 0.0170(10) 0.0228(10) 0.0038(9) 0.0118(8) 0.0021(9)
C28 0.0226(11) 0.0264(12) 0.0321(13) -0.0077(11) 0.0160(10) -0.0026(10)
C29 0.0230(12) 0.0402(15) 0.0506(17) -0.0177(13) 0.0199(12) -0.0115(12)
C30 0.0198(12) 0.0581(19) 0.0610(19) -0.0207(16) 0.0254(13) -0.0096(13)
C31 0.0230(12) 0.0418(15) 0.0478(16) -0.0141(13) 0.0242(12) -0.0018(11)
C32 0.0184(10) 0.0220(11) 0.0264(12) -0.0026(9) 0.0135(9) -0.0002(9)
C33 0.0192(10) 0.0229(11) 0.0247(11) -0.0014(9) 0.0143(9) 0.0019(9)
C34 0.0197(11) 0.0264(12) 0.0270(12) -0.0036(10) 0.0140(10) 0.0028(9)
C35 0.0303(12) 0.0219(12) 0.0296(13) -0.0094(10) 0.0156(11) -0.0037(10)
C36 0.0282(12) 0.0159(11) 0.0336(13) -0.0086(10) 0.0178(11) -0.0043(9)
C37 0.0338(14) 0.0273(13) 0.0398(15) -0.0029(12) 0.0194(12) -0.0003(11)
C38 0.071(2) 0.0303(16) 0.0523(19) 0.0057(13) 0.0388(17) 0.0019(15)
C39 0.079(2) 0.0309(16) 0.084(3) -0.0077(16) 0.067(2) -0.0120(16)
C40 0.0421(16) 0.0313(15) 0.084(2) -0.0186(16) 0.0447(17) -0.0107(13)
C41 0.0285(13) 0.0221(12) 0.0478(16) -0.0120(11) 0.0199(12) -0.0036(10)
C42 0.0115(9) 0.0218(11) 0.0256(11) 0.0070(9) 0.0114(9) 0.0051(8)
C43 0.0199(11) 0.0204(11) 0.0341(13) 0.0071(10) 0.0164(10) 0.0050(9)
C45 0.0318(13) 0.0387(15) 0.0390(15) 0.0269(12) 0.0241(12) 0.0192(12)
C46 0.0290(12) 0.0389(14) 0.0273(13) 0.0143(11) 0.0184(11) 0.0133(11)
C47 0.0177(10) 0.0242(12) 0.0237(11) 0.0080(9) 0.0130(9) 0.0068(9)
C48 0.0176(10) 0.0257(11) 0.0182(10) 0.0061(9) 0.0104(8) 0.0042(9)
C49 0.0200(11) 0.0323(13) 0.0185(11) 0.0017(10) 0.0108(9) 0.0029(10)
C50 0.0291(12) 0.0241(12) 0.0292(13) -0.0087(10) 0.0167(11) -0.0015(10)
C51 0.0291(12) 0.0292(13) 0.0277(12) -0.0053(10) 0.0190(10) 0.0039(10)
N1 0.0221(9) 0.0190(9) 0.0262(10) -0.0043(8) 0.0133(8) 0.0001(8)
N2 0.0200(9) 0.0169(9) 0.0268(10) -0.0029(8) 0.0138(8) -0.0001(7)
N3 0.0150(8) 0.0169(9) 0.0215(9) 0.0006(7) 0.0104(7) 0.0004(7)
N4 0.0147(8) 0.0167(8) 0.0193(9) 0.0035(7) 0.0110(7) 0.0028(7)
N5 0.0164(8) 0.0184(9) 0.0208(9) -0.0010(7) 0.0111(7) 0.0010(7)
N6 0.0178(9) 0.0242(10) 0.0195(9) -0.0050(8) 0.0103(7) -0.0003(8)
O1 0.0353(10) 0.0325(10) 0.0453(11) 0.0077(8) 0.0320(9) -0.0019(8)
O2 0.0465(12) 0.1013(18) 0.0439(12) -0.0100(12) 0.0363(11) -0.0320(12)
F1 0.0378(9) 0.0603(11) 0.0306(8) 0.0035(8) 0.0142(7) 0.0188(8)
F2 0.0632(12) 0.0887(14) 0.0265(8) 0.0098(9) 0.0204(8) 0.0427(11)
F3 0.0285(8) 0.1010(15) 0.0454(10) -0.0149(10) 0.0213(8) -0.0115(9)
F4 0.0469(10) 0.0441(10) 0.0490(10) -0.0092(8) 0.0199(8) 0.0096(8)
F5 0.0687(13) 0.0584(12) 0.0515(11) -0.0225(9) 0.0150(10) 0.0197(10)
F6 0.0508(11) 0.1006(16) 0.0614(12) 0.0044(11) 0.0440(10) 0.0099(11)
P1 0.0241(3) 0.0436(4) 0.0245(3) -0.0038(3) 0.0138(3) 0.0090(3)

loop_
_atom_type_symbol
_atom_type_description
_atom_type_scat_dispersion_real
_atom_type_scat_dispersion_imag
_atom_type_scat_source
C C 0.0033 0.0016 'International Tables Vol C Tables 4.2.6.8 and 6.1.1.4'
H H 0 0 'International Tables Vol C Tables 4.2.6.8 and 6.1.1.4'
F F 0.0171 0.0103 'International Tables Vol C Tables 4.2.6.8 and 6.1.1.4'
Ir Ir -1.4442 7.9887 'International Tables Vol C Tables 4.2.6.8 and 6.1.1.4'
N N 0.0061 0.0033 'International Tables Vol C Tables 4.2.6.8 and 6.1.1.4'
O O 0.0106 0.006 'International Tables Vol C Tables 4.2.6.8 and 6.1.1.4'
P P 0.1023 0.0942 'International Tables Vol C Tables 4.2.6.8 and 6.1.1.4'

loop_
_geom_angle_atom_site_label_1
_geom_angle_atom_site_label_2
_geom_angle_atom_site_label_3
_geom_angle
N7 C8 C9 135.8(2)
N7 C8 C18 116.53(18)
C9 C8 C18 107.45(17)
C45 C44 C43 121.3(2)
C51 C52 C53 120.0(3)
C54 C53 C52 120.3(3)
C55 C54 C53 119.9(3)
C54 C55 C56 119.8(3)
C51 C56 C55 121.0(3)
N3 Ir1 N4 169.03(7)
N3 Ir1 C42 91.10(8)
N4 Ir1 C42 79.70(8)
N3 Ir1 C27 79.46(8)
N4 Ir1 C27 94.23(8)
C42 Ir1 C27 88.55(8)
N3 Ir1 N8 91.00(7)
N4 Ir1 N8 98.71(7)
C42 Ir1 N8 174.46(7)
C27 Ir1 N8 96.88(7)
N3 Ir1 N7 98.66(7)
N4 Ir1 N7 88.62(6)
C42 Ir1 N7 98.14(7)
C27 Ir1 N7 173.11(7)
N8 Ir1 N7 76.47(6)
C8 N7 C5 121.31(17)
C8 N7 Ir1 114.63(14)
C5 N7 Ir1 123.90(13)
C18 N8 C20 122.41(18)
C18 N8 Ir1 115.21(14)
C20 N8 Ir1 122.13(13)
O1 C2 C3 124.8(2)
O1 C2 C7 115.3(2)
C3 C2 C7 119.9(2)
C2 C3 C4 119.5(2)
C5 C4 C3 120.6(2)
C4 C5 C6 119.8(2)
C4 C5 N7 121.67(19)
C6 C5 N7 118.45(18)
C7 C6 C5 119.6(2)
C6 C7 C2 120.5(2)
C10 C9 C19 119.22(19)
C10 C9 C8 135.5(2)
C19 C9 C8 105.29(18)
C9 C10 C11 118.5(2)
C12 C11 C10 121.9(2)
C11 C12 C13 121.3(2)
C19 C13 C14 116.0(2)
C19 C13 C12 116.0(2)
C14 C13 C12 128.0(2)
C15 C14 C13 121.4(2)
C14 C15 C16 122.4(2)
C17 C16 C15 117.6(2)
C16 C17 C19 120.0(2)
C16 C17 C18 134.9(2)
C19 C17 C18 105.19(18)
N8 C18 C17 135.5(2)
N8 C18 C8 116.84(18)
C17 C18 C8 107.66(17)
C13 C19 C9 123.1(2)
C13 C19 C17 122.6(2)
C9 C19 C17 114.35(19)
C25 C20 C21 119.9(2)
C25 C20 N8 118.35(19)
C21 C20 N8 121.3(2)
C22 C21 C20 119.9(2)
C21 C22 C23 119.9(2)
O2 C23 C24 124.4(2)
O2 C23 C22 115.8(2)
C24 C23 C22 119.8(2)
C23 C24 C25 119.7(2)
C20 C25 C24 120.7(2)
C28 C27 C32 116.29(19)
C28 C27 Ir1 128.08(17)
C32 C27 Ir1 115.55(15)
C29 C28 C27 121.5(2)
C30 C29 C28 120.7(2)
C29 C30 C31 119.7(2)
C32 C31 C30 119.2(2)
C31 C32 C27 122.5(2)
C31 C32 C33 124.4(2)
C27 C32 C33 113.15(19)
N3 C33 C34 105.96(19)
N3 C33 C32 114.65(19)
C34 C33 C32 139.1(2)
N1 C34 C33 105.21(19)
N1 C35 C36 109.99(19)
C41 C36 C37 119.2(2)
C41 C36 C35 120.0(2)
C37 C36 C35 120.8(2)
C38 C37 C36 120.5(3)
C37 C38 C39 120.1(3)
C40 C39 C38 119.8(3)
C39 C40 C41 120.3(3)
C36 C41 C40 120.1(3)
C43 C42 C47 116.5(2)
C43 C42 Ir1 127.89(17)
C47 C42 Ir1 115.53(15)
C44 C43 C42 121.0(2)
C44 C45 C46 119.9(2)
C47 C46 C45 118.6(2)
C46 C47 C42 122.7(2)
C46 C47 C48 123.9(2)
C42 C47 C48 113.27(19)
N4 C48 C49 106.16(19)
N4 C48 C47 115.00(19)
C49 C48 C47 138.7(2)
N6 C49 C48 105.34(19)
N6 C50 C51 111.28(19)
C52 C51 C56 119.0(3)
C52 C51 C50 119.1(2)
C56 C51 C50 122.0(2)
N2 N1 C34 112.72(18)
N2 N1 C35 118.67(18)
C34 N1 C35 128.27(19)
N3 N2 N1 104.49(16)
N2 N3 C33 111.63(17)
N2 N3 Ir1 130.44(14)
C33 N3 Ir1 116.74(14)
N5 N4 C48 111.44(18)
N5 N4 Ir1 132.12(14)
C48 N4 Ir1 116.43(14)
N4 N5 N6 104.50(17)
N5 N6 C49 112.56(18)
N5 N6 C50 119.44(18)
C49 N6 C50 127.24(19)
C2 O1 C1 117.42(19)
C23 O2 C26 116.4(2)
F5 P1 F6 90.00(12)
F5 P1 F2 90.43(10)
F6 P1 F2 92.36(11)
F5 P1 F4 178.42(12)
F6 P1 F4 90.69(11)
F2 P1 F4 90.96(10)
F5 P1 F1 90.53(10)
F6 P1 F1 89.54(10)
F2 P1 F1 177.87(10)
F4 P1 F1 88.06(9)
F5 P1 F3 91.18(12)
F6 P1 F3 178.32(11)
F2 P1 F3 88.82(10)
F4 P1 F3 88.10(10)
F1 P1 F3 89.26(10)

loop_
_geom_bond_atom_site_label_1
_geom_bond_atom_site_label_2
_geom_bond_distance
C1 O1 1.433(3)
C8 N7 1.291(3)
C8 C9 1.474(3)
C8 C18 1.495(3)
C26 O2 1.425(4)
C44 C45 1.377(4)
C44 C43 1.386(3)
C52 C51 1.372(4)
C52 C53 1.380(5)
C53 C54 1.374(5)
C54 C55 1.362(5)
C55 C56 1.374(4)
C56 C51 1.376(4)
Ir1 N3 2.0125(17)
Ir1 N4 2.0217(18)
Ir1 C42 2.024(2)
Ir1 C27 2.025(2)
Ir1 N8 2.1384(17)
Ir1 N7 2.1529(17)
N7 C5 1.434(3)
N8 C18 1.287(3)
N8 C20 1.436(3)
C2 O1 1.367(3)
C2 C3 1.383(3)
C2 C7 1.395(3)
C3 C4 1.389(3)
C4 C5 1.384(3)
C5 C6 1.393(3)
C6 C7 1.378(3)
C9 C10 1.376(3)
C9 C19 1.417(3)
C10 C11 1.417(3)
C11 C12 1.371(3)
C12 C13 1.416(3)
C13 C19 1.406(3)
C13 C14 1.410(3)
C14 C15 1.365(4)
C15 C16 1.423(3)
C16 C17 1.371(3)
C17 C19 1.421(3)
C17 C18 1.472(3)
C20 C25 1.367(3)
C20 C21 1.383(3)
C21 C22 1.381(3)
C22 C23 1.391(4)
C23 O2 1.370(3)
C23 C24 1.376(4)
C24 C25 1.384(3)
C27 C28 1.397(3)
C27 C32 1.409(3)
C28 C29 1.390(3)
C29 C30 1.377(4)
C30 C31 1.389(4)
C31 C32 1.389(3)
C32 C33 1.450(3)
C33 N3 1.369(3)
C33 C34 1.371(3)
C34 N1 1.349(3)
C35 N1 1.478(3)
C35 C36 1.504(3)
C36 C41 1.384(3)
C36 C37 1.386(3)
C37 C38 1.381(4)
C38 C39 1.378(5)
C39 C40 1.376(5)
C40 C41 1.387(4)
C42 C43 1.400(3)
C42 C47 1.413(3)
C45 C46 1.393(4)
C46 C47 1.393(3)
C47 C48 1.456(3)
C48 N4 1.368(3)
C48 C49 1.370(3)
C49 N6 1.345(3)
C50 N6 1.462(3)
C50 C51 1.505(3)
N1 N2 1.335(2)
N2 N3 1.322(2)
N4 N5 1.323(2)
N5 N6 1.341(2)
F1 P1 1.6034(16)
F2 P1 1.5849(17)
F3 P1 1.6052(17)
F4 P1 1.6010(17)
F5 P1 1.5783(18)
F6 P1 1.5798(18)

loop_
_geom_torsion_atom_site_label_1
_geom_torsion_atom_site_label_2
_geom_torsion_atom_site_label_3
_geom_torsion_atom_site_label_4
_geom_torsion
C51 C52 C53 C54 0.1(6)
C52 C53 C54 C55 0.9(7)
C53 C54 C55 C56 -0.8(6)
C54 C55 C56 C51 -0.4(5)
C9 C8 N7 C5 -4.4(4)
C18 C8 N7 C5 -177.97(17)
C9 C8 N7 Ir1 180.0(2)
C18 C8 N7 Ir1 6.4(2)
N3 Ir1 N7 C8 -93.17(15)
N4 Ir1 N7 C8 95.06(15)
C42 Ir1 N7 C8 174.45(15)
C27 Ir1 N7 C8 -19.5(7)
N8 Ir1 N7 C8 -4.24(14)
N3 Ir1 N7 C5 91.36(16)
N4 Ir1 N7 C5 -80.41(16)
C42 Ir1 N7 C5 -1.02(17)
C27 Ir1 N7 C5 165.0(6)
N8 Ir1 N7 C5 -179.71(17)
N3 Ir1 N8 C18 99.80(15)
N4 Ir1 N8 C18 -85.32(15)
C42 Ir1 N8 C18 -12.4(9)
C27 Ir1 N8 C18 179.31(15)
N7 Ir1 N8 C18 1.13(15)
N3 Ir1 N8 C20 -74.49(16)
N4 Ir1 N8 C20 100.39(16)
C42 Ir1 N8 C20 173.3(8)
C27 Ir1 N8 C20 5.02(17)
N7 Ir1 N8 C20 -173.16(16)
O1 C2 C3 C4 -180.0(2)
C7 C2 C3 C4 0.6(3)
C2 C3 C4 C5 0.5(3)
C3 C4 C5 C6 -1.8(3)
C3 C4 C5 N7 -179.10(19)
C8 N7 C5 C4 -61.4(3)
Ir1 N7 C5 C4 113.82(19)
C8 N7 C5 C6 121.3(2)
Ir1 N7 C5 C6 -63.5(2)
C4 C5 C6 C7 1.8(3)
N7 C5 C6 C7 179.2(2)
C5 C6 C7 C2 -0.7(3)
O1 C2 C7 C6 180.0(2)
C3 C2 C7 C6 -0.6(4)
N7 C8 C9 C10 8.1(4)
C18 C8 C9 C10 -178.0(2)
N7 C8 C9 C19 -171.4(2)
C18 C8 C9 C19 2.5(2)
C19 C9 C10 C11 2.2(3)
C8 C9 C10 C11 -177.3(2)
C9 C10 C11 C12 -0.8(3)
C10 C11 C12 C13 -0.9(4)
C11 C12 C13 C19 1.2(3)
C11 C12 C13 C14 -178.1(2)
C19 C13 C14 C15 -1.3(3)
C12 C13 C14 C15 178.0(2)
C13 C14 C15 C16 1.8(4)
C14 C15 C16 C17 -0.5(4)
C15 C16 C17 C19 -1.1(3)
C15 C16 C17 C18 179.6(2)
C20 N8 C18 C17 -2.5(4)
Ir1 N8 C18 C17 -176.8(2)
C20 N8 C18 C8 176.01(18)
Ir1 N8 C18 C8 1.7(2)
C16 C17 C18 N8 -1.4(4)
C19 C17 C18 N8 179.2(2)
C16 C17 C18 C8 179.9(2)
C19 C17 C18 C8 0.6(2)
N7 C8 C18 N8 -5.6(3)
C9 C8 C18 N8 179.09(18)
N7 C8 C18 C17 173.30(18)
C9 C8 C18 C17 -2.0(2)
C14 C13 C19 C9 179.6(2)
C12 C13 C19 C9 0.2(3)
C14 C13 C19 C17 -0.4(3)
C12 C13 C19 C17 -179.8(2)
C10 C9 C19 C13 -1.9(3)
C8 C9 C19 C13 177.7(2)
C10 C9 C19 C17 178.09(19)
C8 C9 C19 C17 -2.3(2)
C16 C17 C19 C13 1.6(3)
C18 C17 C19 C13 -178.9(2)
C16 C17 C19 C9 -178.4(2)
C18 C17 C19 C9 1.1(2)
C18 N8 C20 C25 116.3(2)
Ir1 N8 C20 C25 -69.9(2)
C18 N8 C20 C21 -71.1(3)
Ir1 N8 C20 C21 102.8(2)
C25 C20 C21 C22 0.2(4)
N8 C20 C21 C22 -172.4(2)
C20 C21 C22 C23 0.2(4)
C21 C22 C23 O2 177.9(3)
C21 C22 C23 C24 -1.6(5)
O2 C23 C24 C25 -176.8(3)
C22 C23 C24 C25 2.6(5)
C21 C20 C25 C24 0.9(4)
N8 C20 C25 C24 173.6(2)
C23 C24 C25 C20 -2.2(4)
N3 Ir1 C27 C28 178.2(2)
N4 Ir1 C27 C28 -10.9(2)
C42 Ir1 C27 C28 -90.4(2)
N8 Ir1 C27 C28 88.5(2)
N7 Ir1 C27 C28 103.4(6)
N3 Ir1 C27 C32 1.70(16)
N4 Ir1 C27 C32 172.65(16)
C42 Ir1 C27 C32 93.09(17)
N8 Ir1 C27 C32 -88.03(17)
N7 Ir1 C27 C32 -73.1(7)
C32 C27 C28 C29 2.1(4)
Ir1 C27 C28 C29 -174.4(2)
C27 C28 C29 C30 -0.7(4)
C28 C29 C30 C31 -1.0(5)
C29 C30 C31 C32 1.1(5)
C30 C31 C32 C27 0.5(4)
C30 C31 C32 C33 -179.1(3)
C28 C27 C32 C31 -2.0(3)
Ir1 C27 C32 C31 174.9(2)
C28 C27 C32 C33 177.7(2)
Ir1 C27 C32 C33 -5.4(3)
C31 C32 C33 N3 -172.8(2)
C27 C32 C33 N3 7.5(3)
C31 C32 C33 C34 14.8(5)
C27 C32 C33 C34 -164.9(3)
N3 C33 C34 N1 0.0(2)
C32 C33 C34 N1 172.8(3)
N1 C35 C36 C41 102.5(2)
N1 C35 C36 C37 -75.9(3)
C41 C36 C37 C38 -0.6(4)
C35 C36 C37 C38 177.9(2)
C36 C37 C38 C39 0.4(4)
C37 C38 C39 C40 0.0(4)
C38 C39 C40 C41 -0.2(4)
C37 C36 C41 C40 0.4(4)
C35 C36 C41 C40 -178.1(2)
C39 C40 C41 C36 0.0(4)
N3 Ir1 C42 C43 -11.59(19)
N4 Ir1 C42 C43 174.41(19)
C27 Ir1 C42 C43 -91.02(19)
N8 Ir1 C42 C43 100.6(8)
N7 Ir1 C42 C43 87.32(19)
N3 Ir1 C42 C47 172.12(16)
N4 Ir1 C42 C47 -1.88(15)
C27 Ir1 C42 C47 92.69(16)
N8 Ir1 C42 C47 -75.7(8)
N7 Ir1 C42 C47 -88.97(16)
C45 C44 C43 C42 -1.3(3)
C47 C42 C43 C44 0.6(3)
Ir1 C42 C43 C44 -175.63(17)
C43 C44 C45 C46 0.9(4)
C44 C45 C46 C47 0.2(4)
C45 C46 C47 C42 -0.9(3)
C45 C46 C47 C48 174.8(2)
C43 C42 C47 C46 0.5(3)
Ir1 C42 C47 C46 177.18(17)
C43 C42 C47 C48 -175.65(18)
Ir1 C42 C47 C48 1.1(2)
C46 C47 C48 N4 -175.1(2)
C42 C47 C48 N4 1.0(3)
C46 C47 C48 C49 0.1(4)
C42 C47 C48 C49 176.2(3)
N4 C48 C49 N6 -0.1(2)
C47 C48 C49 N6 -175.5(3)
C53 C52 C51 C56 -1.3(5)
C53 C52 C51 C50 179.1(3)
C55 C56 C51 C52 1.5(4)
C55 C56 C51 C50 -179.0(3)
N6 C50 C51 C52 -152.2(2)
N6 C50 C51 C56 28.3(3)
C33 C34 N1 N2 0.3(3)
C33 C34 N1 C35 -172.8(2)
C36 C35 N1 N2 -51.8(3)
C36 C35 N1 C34 121.0(3)
C34 N1 N2 N3 -0.5(2)
C35 N1 N2 N3 173.36(18)
N1 N2 N3 C33 0.5(2)
N1 N2 N3 Ir1 -166.37(15)
C34 C33 N3 N2 -0.3(2)
C32 C33 N3 N2 -175.17(18)
C34 C33 N3 Ir1 168.52(15)
C32 C33 N3 Ir1 -6.3(2)
N4 Ir1 N3 N2 113.4(4)
C42 Ir1 N3 N2 80.64(18)
C27 Ir1 N3 N2 168.95(19)
N8 Ir1 N3 N2 -94.24(18)
N7 Ir1 N3 N2 -17.77(19)
N4 Ir1 N3 C33 -53.0(4)
C42 Ir1 N3 C33 -85.71(16)
C27 Ir1 N3 C33 2.60(16)
N8 Ir1 N3 C33 99.41(16)
N7 Ir1 N3 C33 175.88(15)
C49 C48 N4 N5 -0.1(2)
C47 C48 N4 N5 176.57(17)
C49 C48 N4 Ir1 -179.30(14)
C47 C48 N4 Ir1 -2.6(2)
N3 Ir1 N4 N5 150.2(3)
C42 Ir1 N4 N5 -176.49(19)
C27 Ir1 N4 N5 95.76(18)
N8 Ir1 N4 N5 -1.87(18)
N7 Ir1 N4 N5 -77.96(18)
N3 Ir1 N4 C48 -30.9(4)
C42 Ir1 N4 C48 2.46(15)
C27 Ir1 N4 C48 -85.29(15)
N8 Ir1 N4 C48 177.08(15)
N7 Ir1 N4 C48 100.99(15)
C48 N4 N5 N6 0.3(2)
Ir1 N4 N5 N6 179.25(14)
N4 N5 N6 C49 -0.3(2)
N4 N5 N6 C50 -170.98(18)
C48 C49 N6 N5 0.2(2)
C48 C49 N6 C50 170.0(2)
C51 C50 N6 N5 73.2(3)
C51 C50 N6 C49 -96.0(3)
C3 C2 O1 C1 7.2(3)
C7 C2 O1 C1 -173.4(2)
C24 C23 O2 C26 3.6(5)
C22 C23 O2 C26 -175.8(3)
